data_7208561
loop_
_publ_author_name
'Ma, Jie'
'Jiang, Fei-Long'
'Chen, Lian'
'Wu, Ming-Yan'
'Zhang, Shu-Quan'
'Xiong, Ke-cai'
'Han, Dong'
'Hong, Mao-Chun'

_publ_section_title
;
 Structure and photoluminescent properties of lanthanide coordination
 polymers based on two isomers of iminodiacetic acid substituted
 isophthalate and terephthalate ligands
;
_journal_issue 18
_journal_name_full CrystEngComm
_journal_page_first 6055
_journal_paper_doi 10.1039/c2ce25655j
_journal_volume 14
_journal_year 2012
_chemical_formula_moiety 'C12 H11 Eu N O9.50'
_chemical_formula_sum 'C12 H11 Eu N O9.5'
_chemical_formula_weight 473.18
_chemical_name_systematic
;
?
;
_space_group_IT_number 88
_symmetry_cell_setting tetragonal
_symmetry_space_group_name_Hall '-I 4ad'
_symmetry_space_group_name_H-M 'I 41/a :2'
_atom_sites_solution_hydrogens geom
_atom_sites_solution_primary direct
_atom_sites_solution_secondary difmap
_audit_creation_method SHELXL-97
_cell_angle_alpha 90.00
_cell_angle_beta 90.00
_cell_angle_gamma 90.00
_cell_formula_units_Z 16
_cell_length_a 21.6024(8)
_cell_length_b 21.6024(8)
_cell_length_c 11.3824(8)
_cell_measurement_reflns_used 6766
_cell_measurement_temperature 293.1500
_cell_measurement_theta_max 27.3852
_cell_measurement_theta_min 2.6669
_cell_volume 5311.8(5)
_computing_cell_refinement CrystalClear
_computing_data_collection 'CrystalClear (Rigaku, 2000)'
_computing_data_reduction CrystalClear
_computing_molecular_graphics 'SHELXL-97 (Sheldrick, 1997)'
_computing_publication_material 'SHELXL-97 (Sheldrick, 1997)'
_computing_structure_refinement 'SHELXL-97 (Sheldrick, 1997)'
_computing_structure_solution 'SHELXS-97 (Sheldrick, 1990)'
_diffrn_ambient_temperature 293.1500
_diffrn_measured_fraction_theta_full 0.996
_diffrn_measured_fraction_theta_max 0.996
_diffrn_measurement_device_type 'Saturn70 CCD area-detector'
_diffrn_measurement_method \w
_diffrn_radiation_monochromator graphite
_diffrn_radiation_source 'fine-focus sealed tube'
_diffrn_radiation_type MoK\a
_diffrn_radiation_wavelength 0.71073
_diffrn_reflns_av_R_equivalents 0.0406
_diffrn_reflns_av_sigmaI/netI 0.0248
_diffrn_reflns_limit_h_max 27
_diffrn_reflns_limit_h_min -27
_diffrn_reflns_limit_k_max 27
_diffrn_reflns_limit_k_min -27
_diffrn_reflns_limit_l_max 14
_diffrn_reflns_limit_l_min -13
_diffrn_reflns_number 20423
_diffrn_reflns_theta_full 27.38
_diffrn_reflns_theta_max 27.38
_diffrn_reflns_theta_min 3.35
_exptl_absorpt_coefficient_mu 4.781
_exptl_absorpt_correction_T_max 1.0000
_exptl_absorpt_correction_T_min 0.9503
_exptl_absorpt_correction_type multi-scan
_exptl_absorpt_process_details '(CrystalClear; Rigaku, 2000)'
_exptl_crystal_colour Colorless
_exptl_crystal_density_diffrn 2.367
_exptl_crystal_density_method 'not measured'
_exptl_crystal_description block
_exptl_crystal_F_000 3664
_exptl_crystal_size_max 0.1000
_exptl_crystal_size_mid 0.1000
_exptl_crystal_size_min 0.0500
_refine_diff_density_max 0.901
_refine_diff_density_min -0.525
_refine_diff_density_rms 0.115
_refine_ls_extinction_method none
_refine_ls_goodness_of_fit_ref 1.065
_refine_ls_hydrogen_treatment constr
_refine_ls_matrix_type full
_refine_ls_number_parameters 209
_refine_ls_number_reflns 3011
_refine_ls_number_restraints 12
_refine_ls_restrained_S_all 1.073
_refine_ls_R_factor_all 0.0304
_refine_ls_R_factor_gt 0.0270
_refine_ls_shift/su_max 0.003
_refine_ls_shift/su_mean 0.000
_refine_ls_structure_factor_coef Fsqd
_refine_ls_weighting_details 'calc w=1/[\s^2^(Fo^2^)+(0.0309P)^2^+19.9186P] where P=(Fo^2^+2Fc^2^)/3'
_refine_ls_weighting_scheme calc
_refine_ls_wR_factor_gt 0.0593
_refine_ls_wR_factor_ref 0.0614
_reflns_number_gt 2816
_reflns_number_total 3011
_reflns_threshold_expression >2sigma(I)
_cod_data_source_file c2ce25655j.txt
_cod_data_source_block complex4
_cod_depositor_comments
;
The following automatic conversions were performed:

'_exptl_absorpt_correction_type' value 'Multi-scan' changed to
'multi-scan' according to
/home/saulius/struct/CIF-dictionaries/cif_core.dic dictionary named
'cif_core.dic' version 2.4.1 from 2010-06-29.

Automatic conversion script
Id: cif_fix_values 1891 2012-01-12 08:04:46Z andrius 
;
_cod_original_sg_symbol_H-M I41/a
_cod_original_formula_sum 'C12 H11 Eu N O9.50'
_cod_database_code 7208561

loop_
_symmetry_equiv_pos_as_xyz
'x, y, z'
'-y+3/4, x+1/4, z+1/4'
'-x, -y+1/2, z'
'y+1/4, -x+1/4, z+1/4'
'x+1/2, y+1/2, z+1/2'
'-y+5/4, x+3/4, z+3/4'
'-x+1/2, -y+1, z+1/2'
'y+3/4, -x+3/4, z+3/4'
'-x, -y, -z'
'y-3/4, -x-1/4, -z-1/4'
'x, y-1/2, -z'
'-y-1/4, x-1/4, -z-1/4'
'-x+1/2, -y+1/2, -z+1/2'
'y-1/4, -x+1/4, -z+1/4'
'x+1/2, y, -z+1/2'
'-y+1/4, x+1/4, -z+1/4'

loop_
_atom_site_label
_atom_site_type_symbol
_atom_site_fract_x
_atom_site_fract_y
_atom_site_fract_z
_atom_site_U_iso_or_equiv
_atom_site_adp_type
_atom_site_occupancy
_atom_site_symmetry_multiplicity
_atom_site_calc_flag
_atom_site_refinement_flags
_atom_site_disorder_assembly
_atom_site_disorder_group
Eu1 Eu 0.427992(8) 0.563793(7) 0.531093(15) 0.01118(7) Uani 1 1 d . . .
O1 O 0.28669(12) 0.63052(13) 0.7895(2) 0.0204(6) Uani 1 1 d . . .
O2 O 0.33119(12) 0.57190(13) 0.6483(2) 0.0220(6) Uani 1 1 d . . .
N1 N 0.43768(13) 0.56167(13) 0.7714(3) 0.0142(6) Uani 1 1 d . . .
O6 O 0.51449(13) 0.39213(12) 0.6455(3) 0.0249(6) Uani 1 1 d . . .
O3 O 0.50876(13) 0.62479(13) 0.6119(3) 0.0255(6) Uani 1 1 d . . .
O5 O 0.50534(11) 0.49216(11) 0.6159(2) 0.0165(5) Uani 1 1 d . . .
C2 C 0.45179(17) 0.44734(17) 0.7835(3) 0.0161(7) Uani 1 1 d . . .
C4 C 0.37373(17) 0.49638(17) 0.9040(3) 0.0182(8) Uani 1 1 d . . .
H4 H 0.3498 0.5316 0.9251 0.022 Uiso 1 1 calc R . .
O4 O 0.58500(14) 0.64116(17) 0.7398(3) 0.0379(8) Uani 1 1 d . . .
C3 C 0.42110(16) 0.50205(17) 0.8204(3) 0.0148(7) Uani 1 1 d . . .
C9 C 0.53387(18) 0.61854(18) 0.7115(4) 0.0214(8) Uani 1 1 d . . .
C10 C 0.39502(16) 0.61260(16) 0.8011(3) 0.0162(7) Uani 1 1 d . . .
H10A H 0.4134 0.6524 0.7756 0.019 Uiso 1 1 calc R . .
H10B H 0.3895 0.6143 0.8874 0.019 Uiso 1 1 calc R . .
O8 O 0.30859(15) 0.38906(15) 1.1126(3) 0.0351(8) Uani 1 1 d . . .
C12 C 0.30984(18) 0.43179(19) 1.0434(3) 0.0216(8) Uani 1 1 d . . .
C5 C 0.36148(18) 0.43903(19) 0.9566(4) 0.0217(8) Uani 1 1 d . . .
C1 C 0.49343(16) 0.44337(16) 0.6766(3) 0.0152(7) Uani 1 1 d . . .
C7 C 0.44017(19) 0.39136(18) 0.8409(4) 0.0245(9) Uani 1 1 d . . .
H7 H 0.4630 0.3555 0.8193 0.029 Uiso 1 1 calc R . .
C6 C 0.3960(2) 0.38719(19) 0.9287(4) 0.0252(9) Uani 1 1 d . . .
H6 H 0.3896 0.3493 0.9692 0.030 Uiso 1 1 calc R . .
C8 C 0.50181(17) 0.57997(19) 0.8052(3) 0.0197(8) Uani 1 1 d . . .
H8A H 0.5265 0.5422 0.8200 0.024 Uiso 1 1 calc R . .
H8B H 0.5002 0.6040 0.8792 0.024 Uiso 1 1 calc R . .
O7 O 0.26587(15) 0.47305(15) 1.0386(3) 0.0334(7) Uani 1 1 d . . .
C11 C 0.33212(16) 0.60450(16) 0.7428(3) 0.0153(7) Uani 1 1 d . . .
H9 H 0.2308 0.4600 1.0630 0.13(4) Uiso 1 1 d R . .
O9 O 0.50001(16) 0.75000(16) 0.7706(3) 0.052(6) Uani 0.320(16) 2 d SPRU A 1
O9' O 0.50001(16) 0.75000(16) 0.9285(3) 0.141(7) Uani 0.680(16) 2 d SPRU A 2

loop_
_atom_site_aniso_label
_atom_site_aniso_U_11
_atom_site_aniso_U_22
_atom_site_aniso_U_33
_atom_site_aniso_U_23
_atom_site_aniso_U_13
_atom_site_aniso_U_12
Eu1 0.01133(10) 0.00988(9) 0.01234(11) 0.00004(6) 0.00105(6) 0.00170(6)
O1 0.0125(12) 0.0275(14) 0.0212(15) -0.0032(12) 0.0033(11) 0.0090(11)
O2 0.0144(12) 0.0331(15) 0.0184(15) -0.0076(12) -0.0006(11) 0.0023(11)
N1 0.0109(14) 0.0119(14) 0.0198(17) 0.0000(12) 0.0020(12) 0.0004(11)
O6 0.0298(15) 0.0174(13) 0.0275(16) 0.0027(12) 0.0129(13) 0.0064(11)
O3 0.0261(15) 0.0250(14) 0.0253(16) 0.0000(12) 0.0020(12) -0.0131(11)
O5 0.0148(12) 0.0175(12) 0.0171(13) 0.0029(10) 0.0023(10) 0.0048(10)
C2 0.0153(17) 0.0189(18) 0.0142(19) 0.0031(14) 0.0010(14) -0.0009(14)
C4 0.0169(17) 0.0187(17) 0.019(2) 0.0017(15) 0.0037(15) 0.0017(14)
O4 0.0232(16) 0.051(2) 0.039(2) -0.0044(16) 0.0013(14) -0.0195(15)
C3 0.0151(16) 0.0174(17) 0.0120(18) 0.0014(14) -0.0013(14) -0.0023(13)
C9 0.0161(18) 0.0217(19) 0.026(2) -0.0062(16) 0.0051(16) -0.0062(15)
C10 0.0146(17) 0.0143(17) 0.020(2) -0.0008(14) 0.0002(14) 0.0003(13)
O8 0.0332(17) 0.0377(17) 0.0346(19) 0.0232(15) 0.0146(14) 0.0080(14)
C12 0.0233(19) 0.026(2) 0.016(2) 0.0026(16) 0.0023(15) -0.0019(16)
C5 0.0230(19) 0.026(2) 0.016(2) 0.0052(16) 0.0047(16) 0.0026(16)
C1 0.0134(16) 0.0177(17) 0.0145(18) 0.0044(14) -0.0023(14) 0.0037(13)
C7 0.031(2) 0.0192(19) 0.023(2) 0.0048(16) 0.0057(18) 0.0056(16)
C6 0.032(2) 0.0192(19) 0.024(2) 0.0085(16) 0.0074(18) 0.0009(16)
C8 0.0141(17) 0.026(2) 0.019(2) -0.0051(16) -0.0021(15) -0.0033(14)
O7 0.0265(16) 0.0377(18) 0.0360(19) 0.0148(14) 0.0130(14) 0.0087(13)
C11 0.0132(16) 0.0144(16) 0.0183(19) 0.0031(14) 0.0016(14) 0.0002(13)
O9 0.036(8) 0.047(8) 0.074(10) 0.000 0.000 0.007(6)
O9' 0.088(8) 0.148(10) 0.186(11) 0.000 0.000 0.002(7)

loop_
_atom_type_symbol
_atom_type_description
_atom_type_scat_dispersion_real
_atom_type_scat_dispersion_imag
_atom_type_scat_source
C C 0.0033 0.0016 'International Tables Vol C Tables 4.2.6.8 and 6.1.1.4'
H H 0.0000 0.0000 'International Tables Vol C Tables 4.2.6.8 and 6.1.1.4'
N N 0.0061 0.0033 'International Tables Vol C Tables 4.2.6.8 and 6.1.1.4'
O O 0.0106 0.0060 'International Tables Vol C Tables 4.2.6.8 and 6.1.1.4'
Eu Eu -0.1578 3.6682 'International Tables Vol C Tables 4.2.6.8 and 6.1.1.4'

loop_
_geom_angle_atom_site_label_1
_geom_angle_atom_site_label_2
_geom_angle_atom_site_label_3
_geom_angle
_geom_angle_site_symmetry_1
_geom_angle_site_symmetry_3
O4 Eu1 O3 76.72(12) 14_566 .
O4 Eu1 O1 134.70(11) 14_566 8_454
O3 Eu1 O1 143.17(10) . 8_454
O4 Eu1 O8 75.99(12) 14_566 2_554
O3 Eu1 O8 141.07(10) . 2_554
O1 Eu1 O8 74.49(10) 8_454 2_554
O4 Eu1 O5 148.68(11) 14_566 .
O3 Eu1 O5 72.50(9) . .
O1 Eu1 O5 73.00(9) 8_454 .
O8 Eu1 O5 133.51(10) 2_554 .
O4 Eu1 O2 72.69(11) 14_566 .
O3 Eu1 O2 111.80(9) . .
O1 Eu1 O2 71.53(9) 8_454 .
O8 Eu1 O2 85.68(11) 2_554 .
O5 Eu1 O2 113.75(9) . .
O4 Eu1 O5 125.18(10) 14_566 9_666
O3 Eu1 O5 95.96(9) . 9_666
O1 Eu1 O5 80.61(9) 8_454 9_666
O8 Eu1 O5 78.01(11) 2_554 9_666
O5 Eu1 O5 64.68(10) . 9_666
O2 Eu1 O5 150.65(9) . 9_666
O4 Eu1 O6 74.72(10) 14_566 9_666
O3 Eu1 O6 74.90(10) . 9_666
O1 Eu1 O6 125.27(9) 8_454 9_666
O8 Eu1 O6 71.48(11) 2_554 9_666
O5 Eu1 O6 102.25(9) . 9_666
O2 Eu1 O6 143.82(9) . 9_666
O5 Eu1 O6 51.39(8) 9_666 9_666
O4 Eu1 N1 98.21(10) 14_566 .
O3 Eu1 N1 64.31(9) . .
O1 Eu1 N1 88.72(9) 8_454 .
O8 Eu1 N1 147.12(10) 2_554 .
O5 Eu1 N1 63.19(8) . .
O2 Eu1 N1 61.99(9) . .
O5 Eu1 N1 127.67(8) 9_666 .
O6 Eu1 N1 139.07(9) 9_666 .
O4 Eu1 C1 99.52(11) 14_566 9_666
O3 Eu1 C1 85.16(10) . 9_666
O1 Eu1 C1 103.48(10) 8_454 9_666
O8 Eu1 C1 72.64(11) 2_554 9_666
O5 Eu1 C1 83.67(9) . 9_666
O2 Eu1 C1 158.24(9) . 9_666
O5 Eu1 C1 26.11(9) 9_666 9_666
O6 Eu1 C1 25.29(9) 9_666 9_666
N1 Eu1 C1 139.76(9) . 9_666
O4 Eu1 Eu1 147.68(9) 14_566 9_666
O3 Eu1 Eu1 83.43(7) . 9_666
O1 Eu1 Eu1 74.40(7) 8_454 9_666
O8 Eu1 Eu1 106.25(9) 2_554 9_666
O5 Eu1 Eu1 32.66(6) . 9_666
O2 Eu1 Eu1 139.17(7) . 9_666
O5 Eu1 Eu1 32.03(6) 9_666 9_666
O6 Eu1 Eu1 75.64(6) 9_666 9_666
N1 Eu1 Eu1 95.75(6) . 9_666
C1 Eu1 Eu1 53.08(7) 9_666 9_666
C11 O1 Eu1 152.2(3) . 2
C11 O2 Eu1 118.3(2) . .
C3 N1 C10 114.9(3) . .
C3 N1 C8 111.5(3) . .
C10 N1 C8 108.9(3) . .
C3 N1 Eu1 112.3(2) . .
C10 N1 Eu1 99.7(2) . .
C8 N1 Eu1 108.9(2) . .
C1 O6 Eu1 94.0(2) . 9_666
C9 O3 Eu1 127.2(2) . .
C1 O5 Eu1 125.9(2) . .
C1 O5 Eu1 94.5(2) . 9_666
Eu1 O5 Eu1 115.32(10) . 9_666
C7 C2 C3 119.9(3) . .
C7 C2 C1 115.7(3) . .
C3 C2 C1 124.2(3) . .
C5 C4 C3 120.3(3) . .
C9 O4 Eu1 158.9(3) . 16_656
C4 C3 C2 118.0(3) . .
C4 C3 N1 121.3(3) . .
C2 C3 N1 120.7(3) . .
O4 C9 O3 124.7(4) . .
O4 C9 C8 115.8(4) . .
O3 C9 C8 119.5(3) . .
N1 C10 C11 111.8(3) . .
C12 O8 Eu1 166.9(3) . 8_455
O8 C12 O7 122.1(4) . .
O8 C12 C5 121.6(4) . .
O7 C12 C5 116.3(3) . .
C6 C5 C4 121.1(4) . .
C6 C5 C12 118.0(4) . .
C4 C5 C12 121.0(4) . .
O6 C1 O5 120.1(3) . .
O6 C1 C2 119.6(3) . .
O5 C1 C2 120.2(3) . .
O6 C1 Eu1 60.7(2) . 9_666
O5 C1 Eu1 59.43(18) . 9_666
C2 C1 Eu1 179.2(3) . 9_666
C6 C7 C2 121.2(4) . .
C5 C6 C7 119.0(4) . .
N1 C8 C9 112.8(3) . .
O1 C11 O2 126.2(3) . .
O1 C11 C10 117.6(3) . .
O2 C11 C10 116.2(3) . .

loop_
_geom_bond_atom_site_label_1
_geom_bond_atom_site_label_2
_geom_bond_distance
_geom_bond_site_symmetry_2
Eu1 O4 2.339(3) 14_566
Eu1 O3 2.372(3) .
Eu1 O1 2.403(2) 8_454
Eu1 O8 2.406(3) 2_554
Eu1 O5 2.473(2) .
Eu1 O2 2.487(3) .
Eu1 O5 2.517(2) 9_666
Eu1 O6 2.547(3) 9_666
Eu1 N1 2.744(3) .
Eu1 C1 2.914(4) 9_666
Eu1 Eu1 4.2162(4) 9_666
O1 C11 1.250(4) .
O1 Eu1 2.403(2) 2
O2 C11 1.286(5) .
N1 C3 1.449(4) .
N1 C10 1.474(4) .
N1 C8 1.491(4) .
O6 C1 1.248(4) .
O6 Eu1 2.547(3) 9_666
O3 C9 1.264(5) .
O5 C1 1.286(4) .
O5 Eu1 2.517(2) 9_666
C2 C7 1.397(5) .
C2 C3 1.419(5) .
C2 C1 1.516(5) .
C4 C5 1.401(5) .
C4 C3 1.402(5) .
O4 C9 1.250(5) .
O4 Eu1 2.339(3) 16_656
C9 C8 1.521(6) .
C10 C11 1.523(5) .
O8 C12 1.214(5) .
O8 Eu1 2.406(3) 8_455
C12 O7 1.304(5) .
C12 C5 1.499(5) .
C5 C6 1.383(6) .
C1 Eu1 2.914(4) 9_666
C7 C6 1.384(6) .
